data_4336039
loop_
_publ_author_name
'Daniel Sykes'
'Simon C. Parker'
'Igor V. Sazanovich'
'Andrew Stephenson'
'Julia A. Weinstein'
'Michael D. Ward'

_publ_contact_author
; 
        Prof. Mike Ward
        Department of Chemistry
        University of Sheffield
        SHEFFIELD
        S3 7HF
;
_publ_contact_author_email m.d.ward@sheffield.ac.uk
_publ_contact_author_fax '0114 2229346'
_publ_section_title
;
 d\\rightarrowf Energy Transfer in Ir(III)/Eu(III) Dyads: Use of a
 Naphthyl Spacer as a Spatial and Energetic "Stepping Stone"
;
_journal_name_full 'Inorganic Chemistry'
_journal_page_first 10500
_journal_page_last 10511
_journal_paper_doi 10.1021/ic401410g
_journal_volume 52
_journal_year 2013
_chemical_formula_moiety '(C31 H25 Ir N5) (N O3)'
_chemical_formula_sum 'C31 H25 Ir N6 O3'
_chemical_formula_weight 721.77
_chemical_name_systematic
; 
 ? 
;
_space_group_IT_number 2
_symmetry_cell_setting triclinic
_symmetry_space_group_name_Hall '-P 1'
_symmetry_space_group_name_H-M 'P -1'
_atom_sites_solution_hydrogens geom
_atom_sites_solution_primary direct
_atom_sites_solution_secondary difmap
_audit_creation_method SHELXL-97
_cell_angle_alpha 74.687(2)
_cell_angle_beta 89.878(2)
_cell_angle_gamma 75.567(2)
_cell_formula_units_Z 2
_cell_length_a 9.7883(3)
_cell_length_b 12.3108(4)
_cell_length_c 13.7024(5)
_cell_measurement_reflns_used 6831
_cell_measurement_temperature 100(2)
_cell_measurement_theta_max 23.92
_cell_measurement_theta_min 2.41
_cell_volume 1538.69(9)
_computing_cell_refinement 'Bruker SAINT'
_computing_data_collection 'Bruker APEX2'
_computing_data_reduction 'Bruker SAINT'
_computing_molecular_graphics 'Bruker SHELXTL'
_computing_publication_material 'Bruker SHELXTL'
_computing_structure_refinement 'SHELXL-97 (Sheldrick, 2008)'
_computing_structure_solution 'SHELXS-97 (Sheldrick, 2008)'
_diffrn_ambient_temperature 100(2)
_diffrn_measured_fraction_theta_full 0.998
_diffrn_measured_fraction_theta_max 0.998
_diffrn_measurement_device_type 'Bruker APEX-II CCD'
_diffrn_measurement_method '\f and \w scans'
_diffrn_radiation_monochromator graphite
_diffrn_radiation_source 'sealed tube'
_diffrn_radiation_type MoK\a
_diffrn_radiation_wavelength 0.71073
_diffrn_reflns_av_R_equivalents 0.0324
_diffrn_reflns_av_sigmaI/netI 0.0451
_diffrn_reflns_limit_h_max 9
_diffrn_reflns_limit_h_min -11
_diffrn_reflns_limit_k_max 14
_diffrn_reflns_limit_k_min -14
_diffrn_reflns_limit_l_max 16
_diffrn_reflns_limit_l_min -16
_diffrn_reflns_number 16411
_diffrn_reflns_theta_full 24.71
_diffrn_reflns_theta_max 24.71
_diffrn_reflns_theta_min 1.54
_exptl_absorpt_coefficient_mu 4.379
_exptl_absorpt_correction_T_max 0.7791
_exptl_absorpt_correction_T_min 0.4746
_exptl_absorpt_correction_type multi-scan
_exptl_absorpt_process_details sadabs
_exptl_crystal_colour yellow
_exptl_crystal_density_diffrn 1.558
_exptl_crystal_description plate
_exptl_crystal_F_000 708
_exptl_crystal_size_max 0.20
_exptl_crystal_size_mid 0.15
_exptl_crystal_size_min 0.06
_refine_diff_density_max 2.128
_refine_diff_density_min -2.097
_refine_diff_density_rms 0.206
_refine_ls_extinction_method none
_refine_ls_goodness_of_fit_ref 1.100
_refine_ls_hydrogen_treatment constr
_refine_ls_matrix_type full
_refine_ls_number_parameters 257
_refine_ls_number_reflns 5239
_refine_ls_number_restraints 332
_refine_ls_restrained_S_all 1.083
_refine_ls_R_factor_all 0.0836
_refine_ls_R_factor_gt 0.0685
_refine_ls_shift/su_max 0.000
_refine_ls_shift/su_mean 0.000
_refine_ls_structure_factor_coef Fsqd
_refine_ls_weighting_details 'calc w=1/[\s^2^(Fo^2^)+(0.1343P)^2^+5.7997P] where P=(Fo^2^+2Fc^2^)/3'
_refine_ls_weighting_scheme calc
_refine_ls_wR_factor_gt 0.1943
_refine_ls_wR_factor_ref 0.2075
_reflns_number_gt 4250
_reflns_number_total 5239
_reflns_threshold_expression >2sigma(I)
_cod_data_source_file ic401410g_si_002_1.cif
_cod_data_source_block imw1734p-1
_cod_original_sg_symbol_H-M 'P -1 '
_cod_database_code 4336039

loop_
_symmetry_equiv_pos_as_xyz
'x, y, z'
'-x, -y, -z'

loop_
_atom_site_label
_atom_site_type_symbol
_atom_site_fract_x
_atom_site_fract_y
_atom_site_fract_z
_atom_site_U_iso_or_equiv
_atom_site_adp_type
_atom_site_occupancy
_atom_site_symmetry_multiplicity
_atom_site_calc_flag
_atom_site_refinement_flags
Ir1 Ir 0.85074(5) 0.37856(4) 0.24966(3) 0.0474(2) Uani 1 1 d .
N111 N 0.8745(4) 0.5436(3) 0.2101(3) 0.0779(15) Uani 1 1 d GU
C112 C 0.7555(4) 0.6289(3) 0.2192(3) 0.0806(14) Uani 1 1 d GU
C113 C 0.7576(5) 0.7455(3) 0.1915(4) 0.0797(15) Uani 1 1 d GU
H113 H 0.6763 0.8037 0.1977 0.096 Uiso 1 1 calc R
C114 C 0.8788(6) 0.7768(3) 0.1548(4) 0.0786(15) Uani 1 1 d GU
H114 H 0.8803 0.8565 0.1359 0.094 Uiso 1 1 calc R
C115 C 0.9978(5) 0.6916(3) 0.1458(4) 0.0773(16) Uani 1 1 d GU
H115 H 1.0806 0.7131 0.1207 0.093 Uiso 1 1 calc R
C116 C 0.9957(4) 0.5750(3) 0.1734(3) 0.0768(15) Uani 1 1 d GU
H116 H 1.0771 0.5168 0.1673 0.092 Uiso 1 1 calc R
C121 C 0.6611(4) 0.4655(3) 0.2866(3) 0.0858(16) Uani 1 1 d GU
C122 C 0.6449(4) 0.5845(3) 0.2701(3) 0.0850(15) Uani 1 1 d GU
C123 C 0.5220(5) 0.6534(3) 0.2956(4) 0.0885(16) Uani 1 1 d GU
H123 H 0.5109 0.7347 0.2843 0.106 Uiso 1 1 calc R
C124 C 0.4154(5) 0.6032(4) 0.3375(4) 0.0902(17) Uani 1 1 d GU
H124 H 0.3314 0.6502 0.3549 0.108 Uiso 1 1 calc R
C125 C 0.4317(4) 0.4841(4) 0.3540(4) 0.0900(17) Uani 1 1 d GU
H125 H 0.3588 0.4498 0.3827 0.108 Uiso 1 1 calc R
C126 C 0.5545(4) 0.4153(3) 0.3285(3) 0.0879(16) Uani 1 1 d GU
H126 H 0.5656 0.3340 0.3398 0.105 Uiso 1 1 calc R
N131 N 0.8049(4) 0.2185(3) 0.2795(3) 0.0829(15) Uani 1 1 d GU
C132 C 0.7450(4) 0.1926(3) 0.1994(4) 0.0831(14) Uani 1 1 d GU
C133 C 0.7128(5) 0.0859(3) 0.2140(5) 0.0841(15) Uani 1 1 d GU
H133 H 0.6718 0.0681 0.1593 0.101 Uiso 1 1 calc R
C134 C 0.7405(6) 0.0051(3) 0.3087(5) 0.0857(16) Uani 1 1 d GU
H134 H 0.7185 -0.0678 0.3187 0.103 Uiso 1 1 calc R
C135 C 0.8004(6) 0.0311(3) 0.3888(4) 0.0857(16) Uani 1 1 d GU
H135 H 0.8194 -0.0241 0.4536 0.103 Uiso 1 1 calc R
C136 C 0.8326(5) 0.1378(3) 0.3742(3) 0.0849(16) Uani 1 1 d GU
H136 H 0.8735 0.1555 0.4290 0.102 Uiso 1 1 calc R
C141 C 0.7557(3) 0.3915(3) 0.1095(3) 0.0824(15) Uani 1 1 d GU
C142 C 0.7164(4) 0.2922(3) 0.1040(3) 0.0828(14) Uani 1 1 d GU
C143 C 0.6518(5) 0.2898(4) 0.0146(4) 0.0837(15) Uani 1 1 d GU
H143 H 0.6249 0.2219 0.0108 0.100 Uiso 1 1 calc R
C144 C 0.6266(6) 0.3866(5) -0.0692(3) 0.0850(16) Uani 1 1 d GU
H144 H 0.5824 0.3849 -0.1303 0.102 Uiso 1 1 calc R
C145 C 0.6659(5) 0.4859(4) -0.0636(3) 0.0848(16) Uani 1 1 d GU
H145 H 0.6486 0.5521 -0.1209 0.102 Uiso 1 1 calc R
C146 C 0.7305(4) 0.4884(3) 0.0257(2) 0.0840(16) Uani 1 1 d GU
H146 H 0.7573 0.5562 0.0295 0.101 Uiso 1 1 calc R
N151 N 1.0530(3) 0.2965(3) 0.2200(3) 0.0745(13) Uani 1 1 d GU
C152 C 1.1578(3) 0.2669(3) 0.2977(3) 0.0759(13) Uani 1 1 d GU
C153 C 1.2964(3) 0.2138(4) 0.2833(4) 0.0774(14) Uani 1 1 d GU
H153 H 1.3680 0.1936 0.3364 0.093 Uiso 1 1 calc R
C154 C 1.3302(3) 0.1903(4) 0.1911(5) 0.0781(14) Uani 1 1 d GU
H154 H 1.4249 0.1541 0.1812 0.094 Uiso 1 1 calc R
C155 C 1.2254(4) 0.2199(4) 0.1134(4) 0.0770(14) Uani 1 1 d GU
H155 H 1.2485 0.2039 0.0504 0.092 Uiso 1 1 calc R
C156 C 1.0868(4) 0.2730(3) 0.1278(3) 0.0752(14) Uani 1 1 d GU
H156 H 1.0152 0.2932 0.0747 0.090 Uiso 1 1 calc R
N161 N 0.9366(9) 0.3724(9) 0.4810(7) 0.0798(14) Uani 1 1 d GU
N162 N 0.9654(10) 0.3504(9) 0.3854(6) 0.0778(14) Uani 1 1 d GU
C163 C 1.1117(11) 0.2951(10) 0.3881(7) 0.0771(13) Uani 1 1 d GU
C164 C 1.1733(9) 0.2829(10) 0.4854(8) 0.0788(14) Uani 1 1 d GU
H164 H 1.2700 0.2488 0.5081 0.095 Uiso 1 1 calc R
C165 C 1.0651(12) 0.3307(10) 0.5428(6) 0.0798(14) Uani 1 1 d GU
H165 H 1.0767 0.3341 0.6106 0.096 Uiso 1 1 calc R
C166 C 0.805(2) 0.4218(15) 0.4908(13) 0.087(2) Uani 1 1 d U
H16A H 0.7464 0.4245 0.4319 0.130 Uiso 1 1 calc R
H16B H 0.7967 0.5012 0.4955 0.130 Uiso 1 1 calc R
H16C H 0.7729 0.3767 0.5526 0.130 Uiso 1 1 calc R
N11 N 0.5412(16) 0.1110(16) 0.5705(14) 0.117(5) Uiso 0.50 1 d PDU
O12 O 0.564(3) 0.2085(17) 0.5358(17) 0.109(5) Uiso 0.50 1 d PDU
O13 O 0.535(3) 0.075(2) 0.6637(14) 0.118(5) Uiso 0.50 1 d PDU
O14 O 0.524(3) 0.051(2) 0.5142(17) 0.118(5) Uiso 0.50 1 d PDU

loop_
_atom_site_aniso_label
_atom_site_aniso_U_11
_atom_site_aniso_U_22
_atom_site_aniso_U_33
_atom_site_aniso_U_23
_atom_site_aniso_U_13
_atom_site_aniso_U_12
Ir1 0.0539(3) 0.0463(3) 0.0539(3) -0.0218(2) 0.0127(2) -0.0257(2)
N111 0.086(3) 0.063(3) 0.105(4) -0.037(3) 0.038(3) -0.040(2)
C112 0.087(3) 0.064(3) 0.109(4) -0.036(3) 0.039(3) -0.038(2)
C113 0.087(3) 0.064(3) 0.107(4) -0.037(3) 0.038(3) -0.038(2)
C114 0.087(3) 0.062(3) 0.105(4) -0.037(3) 0.037(3) -0.040(2)
C115 0.087(3) 0.062(3) 0.104(4) -0.038(3) 0.037(3) -0.041(2)
C116 0.086(3) 0.062(3) 0.104(4) -0.038(3) 0.037(3) -0.041(2)
C121 0.087(3) 0.067(3) 0.116(4) -0.031(3) 0.042(3) -0.037(3)
C122 0.087(3) 0.067(3) 0.114(4) -0.032(3) 0.041(3) -0.036(2)
C123 0.088(3) 0.070(3) 0.118(4) -0.031(3) 0.042(3) -0.034(3)
C124 0.088(3) 0.071(3) 0.120(4) -0.029(3) 0.043(3) -0.034(3)
C125 0.088(3) 0.071(3) 0.120(4) -0.029(3) 0.043(3) -0.034(3)
C126 0.087(3) 0.069(3) 0.119(4) -0.029(3) 0.043(3) -0.036(3)
N131 0.065(3) 0.080(3) 0.116(4) -0.042(3) 0.003(3) -0.024(3)
C132 0.065(3) 0.080(3) 0.116(4) -0.043(3) 0.002(3) -0.023(3)
C133 0.066(3) 0.080(3) 0.117(4) -0.043(3) 0.003(3) -0.024(3)
C134 0.068(3) 0.082(3) 0.118(4) -0.041(3) 0.004(3) -0.023(3)
C135 0.068(3) 0.081(3) 0.118(4) -0.041(3) 0.004(3) -0.023(3)
C136 0.067(3) 0.081(3) 0.117(4) -0.041(3) 0.004(3) -0.023(3)
C141 0.064(3) 0.080(3) 0.115(4) -0.043(3) 0.000(3) -0.023(3)
C142 0.064(3) 0.080(3) 0.116(4) -0.043(3) 0.000(3) -0.023(3)
C143 0.065(3) 0.082(3) 0.117(4) -0.043(3) -0.001(3) -0.023(3)
C144 0.066(3) 0.083(3) 0.117(4) -0.042(3) -0.001(3) -0.023(3)
C145 0.066(3) 0.083(3) 0.116(4) -0.042(3) -0.001(3) -0.023(3)
C146 0.065(3) 0.082(3) 0.116(4) -0.042(3) -0.001(3) -0.022(3)
N151 0.097(3) 0.073(3) 0.066(3) -0.022(2) 0.008(2) -0.040(3)
C152 0.098(3) 0.074(3) 0.067(2) -0.021(2) 0.006(2) -0.041(3)
C153 0.098(3) 0.075(3) 0.068(3) -0.020(2) 0.007(3) -0.039(3)
C154 0.098(3) 0.076(3) 0.069(3) -0.020(2) 0.008(3) -0.037(3)
C155 0.097(3) 0.075(3) 0.068(3) -0.021(3) 0.009(3) -0.037(3)
C156 0.096(3) 0.074(3) 0.066(3) -0.022(2) 0.009(3) -0.039(3)
N161 0.104(3) 0.078(3) 0.068(3) -0.022(2) 0.007(3) -0.040(3)
N162 0.102(3) 0.076(3) 0.067(3) -0.022(2) 0.006(2) -0.041(3)
C163 0.101(3) 0.075(3) 0.067(2) -0.021(2) 0.006(2) -0.042(3)
C164 0.103(3) 0.077(3) 0.068(3) -0.021(2) 0.005(3) -0.042(3)
C165 0.104(3) 0.078(3) 0.068(3) -0.021(2) 0.006(3) -0.042(3)
C166 0.107(4) 0.085(4) 0.074(4) -0.021(3) 0.009(3) -0.036(4)

loop_
_atom_type_symbol
_atom_type_description
_atom_type_scat_dispersion_real
_atom_type_scat_dispersion_imag
_atom_type_scat_source
C C 0.0033 0.0016 'International Tables Vol C Tables 4.2.6.8 and 6.1.1.4'
H H 0.0000 0.0000 'International Tables Vol C Tables 4.2.6.8 and 6.1.1.4'
Ir Ir -1.4442 7.9887 'International Tables Vol C Tables 4.2.6.8 and 6.1.1.4'
N N 0.0061 0.0033 'International Tables Vol C Tables 4.2.6.8 and 6.1.1.4'
O O 0.0106 0.0060 'International Tables Vol C Tables 4.2.6.8 and 6.1.1.4'

loop_
_geom_angle_atom_site_label_1
_geom_angle_atom_site_label_2
_geom_angle_atom_site_label_3
_geom_angle
_geom_angle_site_symmetry_3
N111 Ir1 C121 80.08(11) .
N111 Ir1 N131 173.37(17) .
C121 Ir1 N131 95.84(12) .
N111 Ir1 N162 88.0(3) .
C121 Ir1 N162 97.9(3) .
N131 Ir1 N162 97.8(3) .
N111 Ir1 N151 96.84(12) .
C121 Ir1 N151 174.85(16) .
N131 Ir1 N151 87.59(11) .
N162 Ir1 N151 77.8(3) .
N111 Ir1 C141 94.97(12) .
C121 Ir1 C141 88.81(12) .
N131 Ir1 C141 79.65(10) .
N162 Ir1 C141 173.1(3) .
N151 Ir1 C141 95.60(12) .
C112 N111 C116 120.0 .
C112 N111 Ir1 114.73(9) .
C116 N111 Ir1 125.24(9) .
C113 C112 N111 120.0 .
C113 C112 C122 125.0 .
N111 C112 C122 114.5 .
C112 C113 C114 120.0 .
C112 C113 H113 120.0 .
C114 C113 H113 120.0 .
C113 C114 C115 120.0 .
C113 C114 H114 120.0 .
C115 C114 H114 120.0 .
C116 C115 C114 120.0 .
C116 C115 H115 120.0 .
C114 C115 H115 120.0 .
C115 C116 N111 120.0 .
C115 C116 H116 120.0 .
N111 C116 H116 120.0 .
C122 C121 C126 120.0 .
C122 C121 Ir1 114.27(8) .
C126 C121 Ir1 125.69(8) .
C121 C122 C123 120.0 .
C121 C122 C112 115.5 .
C123 C122 C112 124.3 .
C124 C123 C122 120.0 .
C124 C123 H123 120.0 .
C122 C123 H123 120.0 .
C123 C124 C125 120.0 .
C123 C124 H124 120.0 .
C125 C124 H124 120.0 .
C126 C125 C124 120.0 .
C126 C125 H125 120.0 .
C124 C125 H125 120.0 .
C125 C126 C121 120.0 .
C125 C126 H126 120.0 .
C121 C126 H126 120.0 .
C132 N131 C136 120.0 .
C132 N131 Ir1 117.04(8) .
C136 N131 Ir1 122.95(8) .
C133 C132 N131 120.0 .
C133 C132 C142 127.3 .
N131 C132 C142 112.6 .
C132 C133 C134 120.0 .
C132 C133 H133 120.0 .
C134 C133 H133 120.0 .
C135 C134 C133 120.0 .
C135 C134 H134 120.0 .
C133 C134 H134 120.0 .
C134 C135 C136 120.0 .
C134 C135 H135 120.0 .
C136 C135 H135 120.0 .
C135 C136 N131 120.0 .
C135 C136 H136 120.0 .
N131 C136 H136 120.0 .
C142 C141 C146 120.0 .
C142 C141 Ir1 114.35(8) .
C146 C141 Ir1 125.65(8) .
C143 C142 C141 120.0 .
C143 C142 C132 123.8 .
C141 C142 C132 116.2 .
C142 C143 C144 120.0 .
C142 C143 H143 120.0 .
C144 C143 H143 120.0 .
C145 C144 C143 120.0 .
C145 C144 H144 120.0 .
C143 C144 H144 120.0 .
C146 C145 C144 120.0 .
C146 C145 H145 120.0 .
C144 C145 H145 120.0 .
C145 C146 C141 120.0 .
C145 C146 H146 120.0 .
C141 C146 H146 120.0 .
C152 N151 C156 120.0 .
C152 N151 Ir1 116.45(8) .
C156 N151 Ir1 123.54(8) .
N151 C152 C153 120.0 .
N151 C152 C163 115.2(5) .
C153 C152 C163 124.8(5) .
C154 C153 C152 120.0 .
C154 C153 H153 120.0 .
C152 C153 H153 120.0 .
C155 C154 C153 120.0 .
C155 C154 H154 120.0 .
C153 C154 H154 120.0 .
C154 C155 C156 120.0 .
C154 C155 H155 120.0 .
C156 C155 H155 120.0 .
C155 C156 N151 120.0 .
C155 C156 H156 120.0 .
N151 C156 H156 120.0 .
C166 N161 C165 136.7(11) .
C166 N161 N162 115.3(11) .
C165 N161 N162 108.0 .
C163 N162 N161 108.0 .
C163 N162 Ir1 115.4(6) .
N161 N162 Ir1 136.6(6) .
C152 C163 N162 115.0(7) .
C152 C163 C164 137.0(7) .
N162 C163 C164 108.0 .
C165 C164 C163 108.0 .
C165 C164 H164 126.0 .
C163 C164 H164 126.0 .
C164 C165 N161 108.0 .
C164 C165 H165 126.0 .
N161 C165 H165 126.0 .
N161 C166 H16A 109.5 .
N161 C166 H16B 109.5 .
H16A C166 H16B 109.5 .
N161 C166 H16C 109.5 .
H16A C166 H16C 109.5 .
H16B C166 H16C 109.5 .
O14 N11 O13 120.2(10) .
O14 N11 O12 121.4(10) .
O13 N11 O12 118.4(10) .
N11 O14 O14 155(3) 2_656

loop_
_geom_bond_atom_site_label_1
_geom_bond_atom_site_label_2
_geom_bond_distance
_geom_bond_site_symmetry_2
Ir1 N111 2.033(3) .
Ir1 C121 2.035(3) .
Ir1 N131 2.065(3) .
Ir1 N162 2.076(7) .
Ir1 N151 2.079(3) .
Ir1 C141 2.085(3) .
N111 C112 1.3900 .
N111 C116 1.3900 .
C112 C113 1.3900 .
C112 C122 1.4313 .
C113 C114 1.3900 .
C113 H113 0.9500 .
C114 C115 1.3900 .
C114 H114 0.9500 .
C115 C116 1.3900 .
C115 H115 0.9500 .
C116 H116 0.9500 .
C121 C122 1.3900 .
C121 C126 1.3901 .
C122 C123 1.3900 .
C123 C124 1.3900 .
C123 H123 0.9500 .
C124 C125 1.3900 .
C124 H124 0.9500 .
C125 C126 1.3900 .
C125 H125 0.9500 .
C126 H126 0.9500 .
N131 C132 1.3900 .
N131 C136 1.3901 .
C132 C133 1.3900 .
C132 C142 1.5088 .
C133 C134 1.3900 .
C133 H133 0.9500 .
C134 C135 1.3900 .
C134 H134 0.9500 .
C135 C136 1.3900 .
C135 H135 0.9500 .
C136 H136 0.9500 .
C141 C142 1.3900 .
C141 C146 1.3901 .
C142 C143 1.3900 .
C143 C144 1.3900 .
C143 H143 0.9500 .
C144 C145 1.3900 .
C144 H144 0.9500 .
C145 C146 1.3900 .
C145 H145 0.9500 .
C146 H146 0.9500 .
N151 C152 1.3900 .
N151 C156 1.3900 .
C152 C153 1.3900 .
C152 C163 1.415(9) .
C153 C154 1.3900 .
C153 H153 0.9500 .
C154 C155 1.3900 .
C154 H154 0.9500 .
C155 C156 1.3900 .
C155 H155 0.9500 .
C156 H156 0.9500 .
N161 C166 1.304(19) .
N161 C165 1.4200 .
N161 N162 1.4200 .
N162 C163 1.4200 .
C163 C164 1.4200 .
C164 C165 1.4200 .
C164 H164 0.9500 .
C165 H165 0.9500 .
C166 H16A 0.9800 .
C166 H16B 0.9800 .
C166 H16C 0.9800 .
N11 O14 1.238(9) .
N11 O13 1.242(9) .
N11 O12 1.246(9) .
O14 O14 1.58(4) 2_656

loop_
_geom_torsion_atom_site_label_1
_geom_torsion_atom_site_label_2
_geom_torsion_atom_site_label_3
_geom_torsion_atom_site_label_4
_geom_torsion
_geom_torsion_site_symmetry_4
C121 Ir1 N111 C112 -4.64(11) .
N131 Ir1 N111 C112 47.8(15) .
N162 Ir1 N111 C112 -103.0(3) .
N151 Ir1 N111 C112 179.54(6) .
C141 Ir1 N111 C112 83.28(10) .
C121 Ir1 N111 C116 177.4 .
N131 Ir1 N111 C116 -130.2(14) .
N162 Ir1 N111 C116 79.0(3) .
N151 Ir1 N111 C116 1.54(16) .
C141 Ir1 N111 C116 -94.72(11) .
C116 N111 C112 C113 0.0 .
Ir1 N111 C112 C113 -178.11(9) .
C116 N111 C112 C122 -172.1 .
Ir1 N111 C112 C122 9.76(9) .
N111 C112 C113 C114 0.0 .
C122 C112 C113 C114 171.2 .
C112 C113 C114 C115 0.0 .
C113 C114 C115 C116 0.0 .
C114 C115 C116 N111 0.0 .
C112 N111 C116 C115 0.0 .
Ir1 N111 C116 C115 177.90(11) .
N111 Ir1 C121 C122 -1.40(11) .
N131 Ir1 C121 C122 -176.12(6) .
N162 Ir1 C121 C122 85.2(3) .
N151 Ir1 C121 C122 52.3(19) .
C141 Ir1 C121 C122 -96.66(8) .
N111 Ir1 C121 C126 -179.0 .
N131 Ir1 C121 C126 6.25(16) .
N162 Ir1 C121 C126 -92.4(3) .
N151 Ir1 C121 C126 -125.4(18) .
C141 Ir1 C121 C126 85.72(10) .
C126 C121 C122 C123 0.0 .
Ir1 C121 C122 C123 -177.77(9) .
C126 C121 C122 C112 -175.1 .
Ir1 C121 C122 C112 7.10(9) .
C113 C112 C122 C121 177.3 .
N111 C112 C122 C121 -11.1 .
C113 C112 C122 C123 2.4 .
N111 C112 C122 C123 174.0 .
C121 C122 C123 C124 0.0 .
C112 C122 C123 C124 174.7 .
C122 C123 C124 C125 0.0 .
C123 C124 C125 C126 0.0 .
C124 C125 C126 C121 0.0 .
C122 C121 C126 C125 0.0 .
Ir1 C121 C126 C125 177.50(11) .
N111 Ir1 N131 C132 39.2(15) .
C121 Ir1 N131 C132 90.84(10) .
N162 Ir1 N131 C132 -170.4(3) .
N151 Ir1 N131 C132 -93.01(9) .
C141 Ir1 N131 C132 3.13(11) .
N111 Ir1 N131 C136 -141.5(14) .
C121 Ir1 N131 C136 -89.83(11) .
N162 Ir1 N131 C136 9.0(3) .
N151 Ir1 N131 C136 86.32(10) .
C141 Ir1 N131 C136 -177.5 .
C136 N131 C132 C133 0.0 .
Ir1 N131 C132 C133 179.35(10) .
C136 N131 C132 C142 177.4 .
Ir1 N131 C132 C142 -3.26(10) .
N131 C132 C133 C134 0.0 .
C142 C132 C133 C134 -177.0 .
C132 C133 C134 C135 0.0 .
C133 C134 C135 C136 0.0 .
C134 C135 C136 N131 0.0 .
C132 N131 C136 C135 0.0 .
Ir1 N131 C136 C135 -179.31(10) .
N111 Ir1 C141 C142 -178.41(6) .
C121 Ir1 C141 C142 -98.47(8) .
N131 Ir1 C141 C142 -2.32(11) .
N162 Ir1 C141 C142 66(2) .
N151 Ir1 C141 C142 84.20(10) .
N111 Ir1 C141 C146 1.53(16) .
C121 Ir1 C141 C146 81.47(10) .
N131 Ir1 C141 C146 177.6 .
N162 Ir1 C141 C146 -114(2) .
N151 Ir1 C141 C146 -95.86(10) .
C146 C141 C142 C143 0.0 .
Ir1 C141 C142 C143 179.94(9) .
C146 C141 C142 C132 -178.6 .
Ir1 C141 C142 C132 1.30(9) .
C133 C132 C142 C143 -0.2 .
N131 C132 C142 C143 -177.4 .
C133 C132 C142 C141 178.4 .
N131 C132 C142 C141 1.2 .
C141 C142 C143 C144 0.0 .
C132 C142 C143 C144 178.5 .
C142 C143 C144 C145 0.0 .
C143 C144 C145 C146 0.0 .
C144 C145 C146 C141 0.0 .
C142 C141 C146 C145 0.0 .
Ir1 C141 C146 C145 -179.94(10) .
N111 Ir1 N151 C152 85.58(11) .
C121 Ir1 N151 C152 32.5(19) .
N131 Ir1 N151 C152 -99.36(8) .
N162 Ir1 N151 C152 -0.9(3) .
C141 Ir1 N151 C152 -178.7 .
N111 Ir1 N151 C156 -93.13(11) .
C121 Ir1 N151 C156 -146.2(18) .
N131 Ir1 N151 C156 81.93(10) .
N162 Ir1 N151 C156 -179.6(3) .
C141 Ir1 N151 C156 2.58(14) .
C156 N151 C152 C153 0.0 .
Ir1 N151 C152 C153 -178.75(9) .
C156 N151 C152 C163 179.8(5) .
Ir1 N151 C152 C163 1.0(5) .
N151 C152 C153 C154 0.0 .
C163 C152 C153 C154 -179.8(6) .
C152 C153 C154 C155 0.0 .
C153 C154 C155 C156 0.0 .
C154 C155 C156 N151 0.0 .
C152 N151 C156 C155 0.0 .
Ir1 N151 C156 C155 178.66(9) .
C166 N161 N162 C163 -179.0(12) .
C165 N161 N162 C163 0.0 .
C166 N161 N162 Ir1 1.1(14) .
C165 N161 N162 Ir1 -179.9(9) .
N111 Ir1 N162 C163 -96.8(5) .
C121 Ir1 N162 C163 -176.6(5) .
N131 Ir1 N162 C163 86.4(5) .
N151 Ir1 N162 C163 0.6(5) .
C141 Ir1 N162 C163 19(3) .
N111 Ir1 N162 N161 83.0(8) .
C121 Ir1 N162 N161 3.3(8) .
N131 Ir1 N162 N161 -93.7(8) .
N151 Ir1 N162 N161 -179.5(8) .
C141 Ir1 N162 N161 -161.3(19) .
N151 C152 C163 N162 -0.5(8) .
C153 C152 C163 N162 179.3(4) .
N151 C152 C163 C164 179.3(8) .
C153 C152 C163 C164 -0.9(12) .
N161 N162 C163 C152 179.9(9) .
Ir1 N162 C163 C152 -0.2(8) .
N161 N162 C163 C164 0.0 .
Ir1 N162 C163 C164 179.9(7) .
C152 C163 C164 C165 -179.8(12) .
N162 C163 C164 C165 0.0 .
C163 C164 C165 N161 0.0 .
C166 N161 C165 C164 178.7(16) .
N162 N161 C165 C164 0.0 .
O13 N11 O14 O14 16(7) 2_656
O12 N11 O14 O14 -164(7) 2_656
